data_4335606
loop_
_publ_author_name
'Alice Brink'
'Hendrik G. Visser'
'Andreas Roodt'

_publ_section_title
;
 Activation of Rhenium(I) Toward Substitution in
 fac-[Re(N,O'-Bid)(CO)3(HOCH3)] by Schiff-Base Bidentate Ligands
 (N,O'-Bid)
;
_journal_name_full 'Inorganic Chemistry'
_journal_page_first 8950
_journal_page_last 8961
_journal_paper_doi 10.1021/ic401115j
_journal_volume 52
_journal_year 2013
_chemical_formula_moiety 'C17 H14 N O5 Re'
_chemical_formula_sum 'C17 H14 N O5 Re'
_chemical_formula_weight 498.49
_space_group_IT_number 15
_symmetry_cell_setting monoclinic
_symmetry_space_group_name_Hall '-C 2yc'
_symmetry_space_group_name_H-M 'C 1 2/c 1'
_audit_creation_date 2012-02-06T16:40:44-00:00
_audit_creation_method 'WinGX routine CIF_UPDATE'
_cell_angle_alpha 90
_cell_angle_beta 108.988(3)
_cell_angle_gamma 90
_cell_formula_units_Z 8
_cell_length_a 18.4769(7)
_cell_length_b 13.4830(7)
_cell_length_c 13.9281(7)
_cell_measurement_reflns_used 8083
_cell_measurement_temperature 100(2)
_cell_measurement_theta_max 27.95
_cell_measurement_theta_min 2.20
_cell_volume 3281.0(3)
_computing_cell_refinement 'Saint-Plus (Bruker, 2004)'
_computing_data_collection 'APEX2 (Bruker, 2005)'
_computing_data_reduction 'SAINT-Plus and XPREP (Bruker, 2004)'
_computing_molecular_graphics 'DIAMOND 3.0c (Brandenburg & Putz, 2004)'
_computing_publication_material 'WingGX (Farrugia, 1999)'
_computing_structure_refinement 'SHELXL-97 (Sheldrick, 2008)'
_computing_structure_solution 'SIR-92 (Altomare et al., 1999)'
_diffrn_ambient_temperature 100(2)
_diffrn_detector_area_resol_mean 512
_diffrn_measured_fraction_theta_full 1
_diffrn_measured_fraction_theta_max 1
_diffrn_measurement_device_type
;
Bruker X8 ApexII 4K Kappa CCD
;
_diffrn_measurement_method '\w and \f'
_diffrn_radiation_monochromator graphite
_diffrn_radiation_source 'sealed tube'
_diffrn_radiation_type MoK\a
_diffrn_radiation_wavelength 0.71073
_diffrn_reflns_av_R_equivalents 0.0805
_diffrn_reflns_limit_h_max 24
_diffrn_reflns_limit_h_min -22
_diffrn_reflns_limit_k_max 17
_diffrn_reflns_limit_k_min -17
_diffrn_reflns_limit_l_max 18
_diffrn_reflns_limit_l_min -17
_diffrn_reflns_number 28593
_diffrn_reflns_theta_full 28
_diffrn_reflns_theta_max 28
_diffrn_reflns_theta_min 1.91
_diffrn_standards_decay_% 0
_diffrn_standards_interval_count 0
_diffrn_standards_interval_time 0
_diffrn_standards_number 0
_exptl_absorpt_coefficient_mu 7.433
_exptl_absorpt_correction_T_max 0.6242
_exptl_absorpt_correction_T_min 0.1645
_exptl_absorpt_correction_type multi-scan
_exptl_absorpt_process_details
;
SADABS (Bruker, 2004)
;
_exptl_crystal_colour yellow
_exptl_crystal_density_diffrn 2.018
_exptl_crystal_description cuboid
_exptl_crystal_F_000 1904
_exptl_crystal_size_max 0.38
_exptl_crystal_size_mid 0.09
_exptl_crystal_size_min 0.07
_refine_diff_density_max 2.625
_refine_diff_density_min -1.85
_refine_ls_extinction_method none
_refine_ls_goodness_of_fit_ref 1.084
_refine_ls_hydrogen_treatment mixed
_refine_ls_matrix_type full
_refine_ls_number_parameters 221
_refine_ls_number_reflns 3973
_refine_ls_number_restraints 0
_refine_ls_restrained_S_all 1.084
_refine_ls_R_factor_gt 0.0427
_refine_ls_shift/su_max 0.001
_refine_ls_structure_factor_coef Fsqd
_refine_ls_weighting_details 'calc w=1/[\s^2^(Fo^2^)+(0.0400P)^2^+43.9876P] where P=(Fo^2^+2Fc^2^)/3'
_refine_ls_weighting_scheme calc
_refine_ls_wR_factor_ref 0.1019
_reflns_number_gt 3280
_reflns_number_total 3973
_reflns_threshold_expression >2\s(I)
_cod_data_source_file ic401115j_si_002_3.cif
_cod_data_source_block No7
_cod_database_code 4335606

loop_
_symmetry_equiv_pos_as_xyz
'x, y, z'
'-x, y, -z+1/2'
'x+1/2, y+1/2, z'
'-x+1/2, y+1/2, -z+1/2'
'-x, -y, -z'
'x, -y, z-1/2'
'-x+1/2, -y+1/2, -z'
'x+1/2, -y+1/2, z-1/2'

loop_
_atom_site_label
_atom_site_type_symbol
_atom_site_fract_x
_atom_site_fract_y
_atom_site_fract_z
_atom_site_U_iso_or_equiv
_atom_site_adp_type
_atom_site_occupancy
_atom_site_calc_flag
_atom_site_refinement_flags
Re1 Re 0.649947(14) 0.46238(2) 0.36208(2) 0.02182(10) Uani 1 d .
N1 N 0.6833(3) 0.3228(4) 0.3123(4) 0.0222(12) Uani 1 d .
O1 O 0.5515(3) 0.3831(4) 0.3647(4) 0.0264(10) Uani 1 d .
O01 O 0.5992(3) 0.6603(4) 0.4289(4) 0.0393(13) Uani 1 d .
O02 O 0.7887(3) 0.5775(4) 0.3464(4) 0.0385(13) Uani 1 d .
O03 O 0.7402(3) 0.4299(4) 0.5852(4) 0.0420(14) Uani 1 d .
O04 O 0.5818(3) 0.4726(4) 0.2014(4) 0.0271(12) Uani 1 d .
C01 C 0.6156(4) 0.5860(5) 0.4003(5) 0.0274(15) Uani 1 d .
C1 C 0.6525(4) 0.2369(5) 0.3113(5) 0.0220(14) Uani 1 d .
H1 H 0.6722 0.1837 0.2826 0.026 Uiso 1 calc R
C02 C 0.7361(4) 0.5337(5) 0.3508(5) 0.0256(14) Uani 1 d .
C03 C 0.7063(4) 0.4417(5) 0.5009(6) 0.0279(15) Uani 1 d .
C04 C 0.5776(5) 0.5648(8) 0.1447(8) 0.052(2) Uani 1 d .
H04A H 0.5445 0.5552 0.0744 0.078 Uiso 1 calc R
H04B H 0.6291 0.5836 0.1454 0.078 Uiso 1 calc R
H04C H 0.5566 0.6175 0.1763 0.078 Uiso 1 calc R
C11 C 0.5899(4) 0.2138(5) 0.3502(5) 0.0223(14) Uani 1 d .
C12 C 0.5452(4) 0.2863(5) 0.3772(5) 0.0232(14) Uani 1 d .
C13 C 0.4879(4) 0.2539(6) 0.4164(6) 0.0298(16) Uani 1 d .
H13 H 0.4573 0.3014 0.4358 0.036 Uiso 1 calc R
C14 C 0.4754(4) 0.1544(6) 0.4270(6) 0.0333(17) Uani 1 d .
H14 H 0.4365 0.1346 0.4538 0.04 Uiso 1 calc R
C15 C 0.5188(5) 0.0821(6) 0.3992(6) 0.0369(19) Uani 1 d .
H15 H 0.5095 0.0136 0.4062 0.044 Uiso 1 calc R
C16 C 0.5760(4) 0.1124(6) 0.3610(6) 0.0326(16) Uani 1 d .
H16 H 0.6062 0.064 0.3419 0.039 Uiso 1 calc R
C21 C 0.7480(4) 0.3256(5) 0.2741(6) 0.0259(15) Uani 1 d .
C22 C 0.7366(4) 0.3286(6) 0.1732(6) 0.0305(16) Uani 1 d .
H22 H 0.6859 0.3261 0.1267 0.037 Uiso 1 calc R
C23 C 0.7978(5) 0.3353(6) 0.1368(6) 0.0381(19) Uani 1 d .
H23 H 0.7894 0.3388 0.0659 0.046 Uiso 1 calc R
C24 C 0.8714(4) 0.3368(6) 0.2051(6) 0.0340(17) Uani 1 d .
H24 H 0.9137 0.3408 0.1809 0.041 Uiso 1 calc R
C25 C 0.8837(4) 0.3327(6) 0.3073(6) 0.0391(19) Uani 1 d .
H25 H 0.9345 0.3335 0.3535 0.047 Uiso 1 calc R
C26 C 0.8218(4) 0.3274(6) 0.3441(6) 0.0364(18) Uani 1 d .
H26 H 0.8298 0.325 0.415 0.044 Uiso 1 calc R
H04 H 0.551(5) 0.451(6) 0.193(6) 0.02(3) Uiso 1 d .

loop_
_atom_site_aniso_label
_atom_site_aniso_U_11
_atom_site_aniso_U_22
_atom_site_aniso_U_33
_atom_site_aniso_U_23
_atom_site_aniso_U_13
_atom_site_aniso_U_12
Re1 0.01455(14) 0.02308(15) 0.02873(16) 0.00007(11) 0.00827(10) 0.00000(10)
N1 0.016(3) 0.027(3) 0.025(3) 0.003(2) 0.009(2) -0.001(2)
O1 0.013(2) 0.028(2) 0.039(3) 0.000(2) 0.010(2) 0.0007(19)
O01 0.039(3) 0.036(3) 0.050(3) -0.002(3) 0.024(3) 0.007(2)
O02 0.028(3) 0.038(3) 0.051(3) 0.000(3) 0.015(3) -0.006(2)
O03 0.035(3) 0.048(3) 0.037(3) 0.008(3) 0.004(3) 0.003(3)
O04 0.016(3) 0.034(3) 0.033(3) 0.000(2) 0.010(2) -0.007(2)
C01 0.021(3) 0.032(4) 0.029(4) 0.000(3) 0.008(3) 0.003(3)
C1 0.017(3) 0.026(3) 0.023(3) 0.000(3) 0.007(3) 0.003(3)
C02 0.022(3) 0.023(3) 0.032(4) 0.000(3) 0.009(3) -0.001(3)
C03 0.023(4) 0.036(4) 0.026(4) 0.006(3) 0.009(3) 0.003(3)
C04 0.038(5) 0.061(6) 0.056(6) 0.013(5) 0.013(4) -0.003(4)
C11 0.016(3) 0.025(3) 0.025(3) 0.002(3) 0.006(3) 0.000(3)
C12 0.016(3) 0.031(4) 0.023(3) -0.001(3) 0.008(3) -0.003(3)
C13 0.020(3) 0.040(4) 0.031(4) 0.005(3) 0.010(3) -0.002(3)
C14 0.019(3) 0.046(4) 0.036(4) 0.006(3) 0.010(3) -0.009(3)
C15 0.042(5) 0.041(4) 0.031(4) 0.003(3) 0.015(3) -0.022(4)
C16 0.027(4) 0.026(4) 0.045(4) -0.004(3) 0.012(3) 0.000(3)
C21 0.020(3) 0.022(3) 0.038(4) 0.003(3) 0.014(3) 0.002(3)
C22 0.020(4) 0.040(4) 0.031(4) 0.001(3) 0.008(3) -0.002(3)
C23 0.031(4) 0.051(5) 0.038(4) 0.004(4) 0.019(3) 0.006(4)
C24 0.027(4) 0.032(4) 0.052(5) -0.002(4) 0.024(4) -0.003(3)
C25 0.017(4) 0.053(5) 0.046(5) -0.001(4) 0.008(3) -0.003(3)
C26 0.025(4) 0.052(5) 0.036(4) 0.004(4) 0.016(3) -0.002(4)

loop_
_atom_type_symbol
_atom_type_description
_atom_type_scat_dispersion_real
_atom_type_scat_dispersion_imag
_atom_type_scat_source
C C 0.0033 0.0016 'International Tables Vol C Tables 4.2.6.8 and 6.1.1.4'
H H 0 0 'International Tables Vol C Tables 4.2.6.8 and 6.1.1.4'
N N 0.0061 0.0033 'International Tables Vol C Tables 4.2.6.8 and 6.1.1.4'
O O 0.0106 0.006 'International Tables Vol C Tables 4.2.6.8 and 6.1.1.4'
Br Br -0.2901 2.4595 'International Tables Vol C Tables 4.2.6.8 and 6.1.1.4'
Re Re -1.0185 7.231 'International Tables Vol C Tables 4.2.6.8 and 6.1.1.4'

loop_
_geom_angle_atom_site_label_1
_geom_angle_atom_site_label_2
_geom_angle_atom_site_label_3
_geom_angle
C03 Re1 C02 87.8(3)
C03 Re1 C01 88.1(3)
C02 Re1 C01 86.8(3)
C03 Re1 O1 95.6(3)
C02 Re1 O1 176.5(3)
C01 Re1 O1 94.0(3)
C03 Re1 N1 94.6(3)
C02 Re1 N1 94.6(2)
C01 Re1 N1 177.1(3)
O1 Re1 N1 84.40(19)
C03 Re1 O04 175.0(3)
C02 Re1 O04 95.9(3)
C01 Re1 O04 95.6(3)
O1 Re1 O04 80.7(2)
N1 Re1 O04 81.7(2)
C1 N1 C21 115.6(6)
C1 N1 Re1 127.9(5)
C21 N1 Re1 116.5(4)
C12 O1 Re1 127.6(4)
C04 O04 Re1 121.2(5)
C04 O04 H04 115(8)
Re1 O04 H04 111(8)
O01 C01 Re1 175.5(7)
N1 C1 C11 126.1(6)
N1 C1 H1 117
C11 C1 H1 117
O02 C02 Re1 178.4(6)
O03 C03 Re1 179.4(7)
O04 C04 H04A 109.5
O04 C04 H04B 109.5
H04A C04 H04B 109.5
O04 C04 H04C 109.5
H04A C04 H04C 109.5
H04B C04 H04C 109.5
C12 C11 C16 120.2(6)
C12 C11 C1 123.7(6)
C16 C11 C1 116.1(6)
O1 C12 C11 124.3(6)
O1 C12 C13 117.7(6)
C11 C12 C13 117.9(6)
C14 C13 C12 121.1(7)
C14 C13 H13 119.5
C12 C13 H13 119.5
C13 C14 C15 121.3(7)
C13 C14 H14 119.4
C15 C14 H14 119.4
C16 C15 C14 118.6(7)
C16 C15 H15 120.7
C14 C15 H15 120.7
C15 C16 C11 120.9(7)
C15 C16 H16 119.6
C11 C16 H16 119.6
C22 C21 C26 120.8(7)
C22 C21 N1 120.7(6)
C26 C21 N1 118.5(6)
C21 C22 C23 120.9(7)
C21 C22 H22 119.6
C23 C22 H22 119.6
C24 C23 C22 119.1(8)
C24 C23 H23 120.5
C22 C23 H23 120.5
C25 C24 C23 120.7(7)
C25 C24 H24 119.7
C23 C24 H24 119.7
C24 C25 C26 120.3(7)
C24 C25 H25 119.9
C26 C25 H25 119.9
C21 C26 C25 118.3(7)
C21 C26 H26 120.8
C25 C26 H26 120.8

loop_
_geom_bond_atom_site_label_1
_geom_bond_atom_site_label_2
_geom_bond_distance
Re1 C03 1.895(7)
Re1 C02 1.910(7)
Re1 C01 1.920(7)
Re1 O1 2.121(5)
Re1 N1 2.164(6)
Re1 O04 2.186(5)
N1 C1 1.288(8)
N1 C21 1.459(8)
O1 C12 1.327(8)
O01 C01 1.154(9)
O02 C02 1.155(8)
O03 C03 1.148(9)
O04 C04 1.461(11)
O04 H04 0.61(8)
C1 C11 1.461(9)
C1 H1 0.95
C04 H04A 0.98
C04 H04B 0.98
C04 H04C 0.98
C11 C12 1.407(9)
C11 C16 1.409(10)
C12 C13 1.410(9)
C13 C14 1.376(11)
C13 H13 0.95
C14 C15 1.396(12)
C14 H14 0.95
C15 C16 1.389(11)
C15 H15 0.95
C16 H16 0.95
C21 C22 1.352(10)
C21 C26 1.395(10)
C22 C23 1.385(10)
C22 H22 0.95
C23 C24 1.382(11)
C23 H23 0.95
C24 C25 1.367(12)
C24 H24 0.95
C25 C26 1.399(11)
C25 H25 0.95
C26 H26 0.95

loop_
_geom_hbond_atom_site_label_D
_geom_hbond_atom_site_label_H
_geom_hbond_atom_site_label_A
_geom_hbond_site_symmetry_A
_geom_hbond_distance_DH
_geom_hbond_distance_HA
_geom_hbond_distance_DA
_geom_hbond_angle_DHA
O04 H04 O1 2_655 0.61(8) 2.02(8) 2.626(7) 169(10)
C1 H1 O02 4_645 0.95 2.58 3.491(9) 161.1
C1 H1 O03 7_656 0.95 2.53 3.036(9) 113.2
C04 H04B O03 6_565 0.98 2.46 3.366(12) 152.9
C13 H13 O01 5_666 0.95 2.49 3.290(9) 142.2

loop_
_geom_torsion_atom_site_label_1
_geom_torsion_atom_site_label_2
_geom_torsion_atom_site_label_3
_geom_torsion_atom_site_label_4
_geom_torsion
C03 Re1 N1 C1 84.5(6)
C02 Re1 N1 C1 172.6(6)
O1 Re1 N1 C1 -10.7(6)
O04 Re1 N1 C1 -92.1(6)
C03 Re1 N1 C21 -96.2(5)
C02 Re1 N1 C21 -8.1(5)
O1 Re1 N1 C21 168.6(5)
O04 Re1 N1 C21 87.2(5)
C03 Re1 O1 C12 -68.0(6)
C01 Re1 O1 C12 -156.4(6)
N1 Re1 O1 C12 26.1(5)
O04 Re1 O1 C12 108.6(6)
C02 Re1 O04 C04 -42.5(6)
C01 Re1 O04 C04 44.8(6)
O1 Re1 O04 C04 138.0(6)
N1 Re1 O04 C04 -136.3(6)
C21 N1 C1 C11 176.6(6)
Re1 N1 C1 C11 -4.1(10)
N1 C1 C11 C12 12.3(11)
N1 C1 C11 C16 -167.0(7)
Re1 O1 C12 C11 -27.5(9)
Re1 O1 C12 C13 155.1(5)
C16 C11 C12 O1 -176.3(7)
C1 C11 C12 O1 4.4(11)
C16 C11 C12 C13 1.0(10)
C1 C11 C12 C13 -178.3(6)
O1 C12 C13 C14 176.9(7)
C11 C12 C13 C14 -0.6(10)
C12 C13 C14 C15 -0.2(12)
C13 C14 C15 C16 0.6(12)
C14 C15 C16 C11 -0.2(12)
C12 C11 C16 C15 -0.6(11)
C1 C11 C16 C15 178.8(7)
C1 N1 C21 C22 80.8(8)
Re1 N1 C21 C22 -98.6(7)
C1 N1 C21 C26 -100.6(8)
Re1 N1 C21 C26 80.1(7)
C26 C21 C22 C23 -1.2(12)
N1 C21 C22 C23 177.4(7)
C21 C22 C23 C24 1.3(12)
C22 C23 C24 C25 -0.6(12)
C23 C24 C25 C26 -0.3(13)
C22 C21 C26 C25 0.3(12)
N1 C21 C26 C25 -178.4(7)
C24 C25 C26 C21 0.5(13)
